data_2225919
loop_
_publ_author_name
'Ahmad, Tanveer'
'Zia-ur-Rehman, Muhammad'
'Siddiqui, Hamid Latif'
'Mahmud, Shahid'
'Parvez, Masood'

_publ_section_title
;
 4-Nitro-<i>N</i>'-[(1<i>E</i>,2<i>E</i>)-3-phenylprop-2-en-1-ylidene]benzohydrazide
;
_journal_coeditor_code LH5023
_journal_issue 5
_journal_name_full 'Acta Crystallographica Section E'
_journal_page_first o1022
_journal_paper_doi 10.1107/S1600536810011864
_journal_volume 66
_journal_year 2010
_chemical_formula_iupac 'C16 H13 N3 O3'
_chemical_formula_moiety 'C16 H13 N3 O3'
_chemical_formula_sum 'C16 H13 N3 O3'
_chemical_formula_weight 295.29
_chemical_melting_point 516
_chemical_name_systematic
;
4-Nitro-<i>N'</i>-[(1<i>E</i>,2<i>E</i>)-3-phenylprop-2-en-1-
ylidene]benzohydrazide
;
_space_group_IT_number 14
_symmetry_cell_setting monoclinic
_symmetry_space_group_name_Hall '-P 2ybc'
_symmetry_space_group_name_H-M 'P 1 21/c 1'
_atom_sites_solution_hydrogens difmap
_atom_sites_solution_primary direct
_atom_sites_solution_secondary difmap
_cell_angle_alpha 90.00
_cell_angle_beta 114.578(5)
_cell_angle_gamma 90.00
_cell_formula_units_Z 4
_cell_length_a 16.4236(17)
_cell_length_b 5.3360(5)
_cell_length_c 17.1073(18)
_cell_measurement_reflns_used 5585
_cell_measurement_temperature 123(2)
_cell_measurement_theta_max 30.0
_cell_measurement_theta_min 1.0
_cell_volume 1363.4(2)
_computing_cell_refinement 'DENZO (Otwinowski & Minor, 1997)'
_computing_data_collection 'COLLECT (Hooft, 1998)'
_computing_data_reduction 'SCALEPACK (Otwinowski & Minor, 1997)'
_computing_molecular_graphics 'ORTEP-3 for Windows (Farrugia, 1997)'
_computing_publication_material 'SHELXL97 (Sheldrick, 2008)'
_computing_structure_refinement 'SHELXL97 (Sheldrick, 2008)'
_computing_structure_solution 'SHELXS97 (Sheldrick, 2008)'
_diffrn_ambient_temperature 123(2)
_diffrn_measured_fraction_theta_full 0.996
_diffrn_measured_fraction_theta_max 0.996
_diffrn_measurement_device_type 'Nonius KappaCCD'
_diffrn_measurement_method ' \w and \f '
_diffrn_radiation_monochromator graphite
_diffrn_radiation_source 'fine-focus sealed tube'
_diffrn_radiation_type MoK\a
_diffrn_radiation_wavelength 0.71073
_diffrn_reflns_av_R_equivalents 0.040
_diffrn_reflns_av_sigmaI/netI 0.029
_diffrn_reflns_limit_h_max 19
_diffrn_reflns_limit_h_min -19
_diffrn_reflns_limit_k_max 6
_diffrn_reflns_limit_k_min -6
_diffrn_reflns_limit_l_max 20
_diffrn_reflns_limit_l_min -20
_diffrn_reflns_number 7965
_diffrn_reflns_theta_full 25.0
_diffrn_reflns_theta_max 25.0
_diffrn_reflns_theta_min 2.4
_diffrn_standards_interval_count 0
_diffrn_standards_interval_time 0
_diffrn_standards_number 0
_exptl_absorpt_coefficient_mu 0.102
_exptl_absorpt_correction_T_max 0.990
_exptl_absorpt_correction_T_min 0.978
_exptl_absorpt_correction_type multi-scan
_exptl_absorpt_process_details '(SORTAV; Blessing, 1997)'
_exptl_crystal_colour yellow
_exptl_crystal_density_diffrn 1.439
_exptl_crystal_density_method 'not measured'
_exptl_crystal_description prism
_exptl_crystal_F_000 616
_exptl_crystal_size_max 0.22
_exptl_crystal_size_mid 0.15
_exptl_crystal_size_min 0.10
_refine_diff_density_max 0.20
_refine_diff_density_min -0.22
_refine_ls_extinction_method none
_refine_ls_goodness_of_fit_ref 1.31
_refine_ls_hydrogen_treatment constr
_refine_ls_matrix_type full
_refine_ls_number_parameters 199
_refine_ls_number_reflns 2398
_refine_ls_number_restraints 0
_refine_ls_restrained_S_all 1.31
_refine_ls_R_factor_all 0.070
_refine_ls_R_factor_gt 0.062
_refine_ls_shift/su_max 0.000
_refine_ls_shift/su_mean 0.000
_refine_ls_structure_factor_coef Fsqd
_refine_ls_weighting_details 'calc w=1/[\s^2^(Fo^2^)+(0.0266P)^2^+1.5943P] where P=(Fo^2^+2Fc^2^)/3'
_refine_ls_weighting_scheme calc
_refine_ls_wR_factor_gt 0.127
_refine_ls_wR_factor_ref 0.130
_reflns_number_gt 2194
_reflns_number_total 2398
_reflns_threshold_expression I>2\s(I)
_cod_data_source_file lh5023.cif
_cod_data_source_block I
_cod_original_sg_symbol_H-M 'P 21/c'
_cod_database_code 2225919
_cod_database_fobs_code 2225919

loop_
_symmetry_equiv_pos_as_xyz
'x, y, z'
'-x, y+1/2, -z+1/2'
'-x, -y, -z'
'x, -y-1/2, z-1/2'

loop_
_atom_site_type_symbol
_atom_site_label
_atom_site_fract_x
_atom_site_fract_y
_atom_site_fract_z
_atom_site_U_iso_or_equiv
_atom_site_adp_type
_atom_site_calc_flag
_atom_site_refinement_flags
_atom_site_occupancy
_atom_site_disorder_assembly
_atom_site_disorder_group
O O1 0.03166(12) 1.0652(4) 0.43280(12) 0.0336(5) Uani d . 1 . .
O O2 0.08966(14) 0.7047(4) 0.42635(14) 0.0444(6) Uani d . 1 . .
O O3 0.42637(12) 1.3627(3) 0.78587(11) 0.0251(4) Uani d . 1 . .
N N1 0.09193(15) 0.9101(4) 0.45964(14) 0.0282(5) Uani d . 1 . .
N N2 0.44504(13) 0.9434(4) 0.81446(13) 0.0208(5) Uani d . 1 . .
H H2N 0.4231 0.7923 0.7981 0.025 Uiso calc R 1 . .
N N3 0.52157(13) 0.9734(4) 0.88984(13) 0.0218(5) Uani d . 1 . .
C C1 0.32370(16) 1.0791(5) 0.68390(15) 0.0182(5) Uani d . 1 . .
C C2 0.25118(16) 1.2420(5) 0.65552(16) 0.0213(6) Uani d . 1 . .
H H2 0.2538 1.3906 0.6871 0.026 Uiso calc R 1 . .
C C3 0.17520(17) 1.1907(5) 0.58186(16) 0.0229(6) Uani d . 1 . .
H H3 0.1255 1.3019 0.5622 0.028 Uiso calc R 1 . .
C C4 0.17367(16) 0.9725(5) 0.53757(15) 0.0211(6) Uani d . 1 . .
C C5 0.24504(16) 0.8084(5) 0.56339(16) 0.0221(6) Uani d . 1 . .
H H5 0.2423 0.6615 0.5310 0.026 Uiso calc R 1 . .
C C6 0.32073(17) 0.8615(5) 0.63727(15) 0.0212(6) Uani d . 1 . .
H H6 0.3705 0.7505 0.6562 0.025 Uiso calc R 1 . .
C C7 0.40351(16) 1.1446(5) 0.76550(16) 0.0204(6) Uani d . 1 . .
C C8 0.54992(17) 0.7684(5) 0.93255(16) 0.0224(6) Uani d . 1 . .
H H8 0.5171 0.6176 0.9125 0.027 Uiso calc R 1 . .
C C9 0.63111(17) 0.7669(5) 1.01056(16) 0.0224(6) Uani d . 1 . .
H H9 0.6635 0.9186 1.0302 0.027 Uiso calc R 1 . .
C C10 0.66201(16) 0.5566(5) 1.05602(16) 0.0224(6) Uani d . 1 . .
H H10 0.6255 0.4117 1.0365 0.027 Uiso calc R 1 . .
C C11 0.74637(16) 0.5263(5) 1.13289(15) 0.0199(5) Uani d . 1 . .
C C12 0.81544(17) 0.7031(5) 1.15687(16) 0.0221(6) Uani d . 1 . .
H H12 0.8087 0.8480 1.1225 0.027 Uiso calc R 1 . .
C C13 0.89376(17) 0.6686(5) 1.23042(16) 0.0242(6) Uani d . 1 . .
H H13 0.9399 0.7910 1.2464 0.029 Uiso calc R 1 . .
C C14 0.90515(16) 0.4560(5) 1.28093(16) 0.0235(6) Uani d . 1 . .
H H14 0.9586 0.4336 1.3315 0.028 Uiso calc R 1 . .
C C15 0.83804(16) 0.2771(5) 1.25705(16) 0.0223(6) Uani d . 1 . .
H H15 0.8458 0.1306 1.2909 0.027 Uiso calc R 1 . .
C C16 0.75935(16) 0.3118(5) 1.18347(15) 0.0199(5) Uani d . 1 . .
H H16 0.7138 0.1877 1.1674 0.024 Uiso calc R 1 . .

loop_
_atom_site_aniso_label
_atom_site_aniso_U_11
_atom_site_aniso_U_22
_atom_site_aniso_U_33
_atom_site_aniso_U_12
_atom_site_aniso_U_13
_atom_site_aniso_U_23
O1 0.0222(10) 0.0422(12) 0.0276(10) 0.0033(9) 0.0016(8) 0.0063(9)
O2 0.0420(13) 0.0311(12) 0.0397(12) -0.0064(10) -0.0033(10) -0.0095(10)
O3 0.0251(10) 0.0190(10) 0.0251(10) -0.0038(8) 0.0044(8) -0.0010(8)
N1 0.0250(12) 0.0297(13) 0.0236(12) -0.0064(11) 0.0038(10) 0.0034(10)
N2 0.0172(10) 0.0185(11) 0.0199(11) -0.0029(9) 0.0009(9) 0.0007(9)
N3 0.0175(11) 0.0223(11) 0.0202(11) -0.0023(9) 0.0025(9) -0.0020(9)
C1 0.0183(12) 0.0175(12) 0.0183(12) -0.0011(10) 0.0073(10) 0.0037(10)
C2 0.0233(13) 0.0162(12) 0.0232(13) 0.0001(10) 0.0084(11) -0.0009(10)
C3 0.0197(13) 0.0225(13) 0.0238(13) 0.0045(11) 0.0062(11) 0.0050(11)
C4 0.0194(13) 0.0230(13) 0.0177(12) -0.0033(11) 0.0045(10) 0.0041(10)
C5 0.0245(14) 0.0199(13) 0.0204(13) -0.0014(11) 0.0081(11) -0.0008(10)
C6 0.0215(13) 0.0188(13) 0.0217(13) 0.0025(10) 0.0074(11) 0.0024(10)
C7 0.0189(13) 0.0201(13) 0.0229(13) -0.0010(10) 0.0093(11) -0.0003(10)
C8 0.0221(13) 0.0199(13) 0.0248(13) 0.0001(11) 0.0095(11) -0.0010(11)
C9 0.0202(13) 0.0211(13) 0.0214(13) -0.0027(11) 0.0041(10) -0.0040(11)
C10 0.0198(13) 0.0213(13) 0.0255(13) -0.0020(11) 0.0088(11) -0.0034(11)
C11 0.0190(13) 0.0211(13) 0.0199(12) 0.0013(10) 0.0083(10) -0.0027(10)
C12 0.0252(14) 0.0165(13) 0.0250(13) 0.0014(11) 0.0108(11) 0.0008(11)
C13 0.0195(13) 0.0235(13) 0.0275(14) -0.0013(11) 0.0077(11) -0.0021(11)
C14 0.0182(13) 0.0265(14) 0.0217(13) 0.0052(11) 0.0043(10) -0.0007(11)
C15 0.0245(13) 0.0201(13) 0.0218(13) 0.0037(11) 0.0089(11) 0.0020(10)
C16 0.0222(13) 0.0160(12) 0.0221(13) -0.0010(10) 0.0098(11) -0.0016(10)

loop_
_atom_type_symbol
_atom_type_description
_atom_type_scat_dispersion_real
_atom_type_scat_dispersion_imag
_atom_type_scat_source
C C 0.0033 0.0016 'International Tables Vol C Tables 4.2.6.8 and 6.1.1.4'
H H 0.0000 0.0000 'International Tables Vol C Tables 4.2.6.8 and 6.1.1.4'
N N 0.0061 0.0033 'International Tables Vol C Tables 4.2.6.8 and 6.1.1.4'
O O 0.0106 0.0060 'International Tables Vol C Tables 4.2.6.8 and 6.1.1.4'

loop_
_geom_angle_atom_site_label_1
_geom_angle_atom_site_label_2
_geom_angle_atom_site_label_3
_geom_angle_site_symmetry_1
_geom_angle_site_symmetry_3
_geom_angle
_geom_angle_publ_flag
O1 N1 O2 . . 124.5(2) ?
O1 N1 C4 . . 118.3(2) ?
O2 N1 C4 . . 117.3(2) ?
C7 N2 N3 . . 120.8(2) ?
C7 N2 H2N . . 119.6 ?
N3 N2 H2N . . 119.6 ?
C8 N3 N2 . . 113.8(2) ?
C2 C1 C6 . . 119.9(2) ?
C2 C1 C7 . . 117.9(2) ?
C6 C1 C7 . . 122.2(2) ?
C3 C2 C1 . . 120.8(2) ?
C3 C2 H2 . . 119.6 ?
C1 C2 H2 . . 119.6 ?
C2 C3 C4 . . 118.0(2) ?
C2 C3 H3 . . 121.0 ?
C4 C3 H3 . . 121.0 ?
C5 C4 C3 . . 122.6(2) ?
C5 C4 N1 . . 118.4(2) ?
C3 C4 N1 . . 119.0(2) ?
C4 C5 C6 . . 118.9(2) ?
C4 C5 H5 . . 120.6 ?
C6 C5 H5 . . 120.6 ?
C5 C6 C1 . . 119.7(2) ?
C5 C6 H6 . . 120.1 ?
C1 C6 H6 . . 120.1 ?
O3 C7 N2 . . 123.9(2) ?
O3 C7 C1 . . 121.9(2) ?
N2 C7 C1 . . 114.1(2) ?
N3 C8 C9 . . 120.4(2) ?
N3 C8 H8 . . 119.8 ?
C9 C8 H8 . . 119.8 ?
C10 C9 C8 . . 121.6(2) ?
C10 C9 H9 . . 119.2 ?
C8 C9 H9 . . 119.2 ?
C9 C10 C11 . . 126.9(2) ?
C9 C10 H10 . . 116.5 ?
C11 C10 H10 . . 116.5 ?
C16 C11 C12 . . 118.3(2) ?
C16 C11 C10 . . 119.3(2) ?
C12 C11 C10 . . 122.4(2) ?
C13 C12 C11 . . 120.6(2) ?
C13 C12 H12 . . 119.7 ?
C11 C12 H12 . . 119.7 ?
C12 C13 C14 . . 120.4(2) ?
C12 C13 H13 . . 119.8 ?
C14 C13 H13 . . 119.8 ?
C15 C14 C13 . . 119.6(2) ?
C15 C14 H14 . . 120.2 ?
C13 C14 H14 . . 120.2 ?
C14 C15 C16 . . 120.1(2) ?
C14 C15 H15 . . 120.0 ?
C16 C15 H15 . . 120.0 ?
C15 C16 C11 . . 120.9(2) ?
C15 C16 H16 . . 119.5 ?
C11 C16 H16 . . 119.5 ?

loop_
_geom_bond_atom_site_label_1
_geom_bond_atom_site_label_2
_geom_bond_site_symmetry_2
_geom_bond_distance
_geom_bond_publ_flag
O1 N1 . 1.224(3) ?
O2 N1 . 1.228(3) ?
O3 C7 . 1.228(3) ?
N1 C4 . 1.484(3) ?
N2 C7 . 1.358(3) ?
N2 N3 . 1.386(3) ?
N2 H2N . 0.8800 ?
N3 C8 . 1.290(3) ?
C1 C2 . 1.389(3) ?
C1 C6 . 1.398(3) ?
C1 C7 . 1.506(3) ?
C2 C3 . 1.383(4) ?
C2 H2 . 0.9500 ?
C3 C4 . 1.384(4) ?
C3 H3 . 0.9500 ?
C4 C5 . 1.380(4) ?
C5 C6 . 1.384(3) ?
C5 H5 . 0.9500 ?
C6 H6 . 0.9500 ?
C8 C9 . 1.442(3) ?
C8 H8 . 0.9500 ?
C9 C10 . 1.339(4) ?
C9 H9 . 0.9500 ?
C10 C11 . 1.470(3) ?
C10 H10 . 0.9500 ?
C11 C16 . 1.397(3) ?
C11 C12 . 1.399(4) ?
C12 C13 . 1.388(4) ?
C12 H12 . 0.9500 ?
C13 C14 . 1.391(4) ?
C13 H13 . 0.9500 ?
C14 C15 . 1.385(4) ?
C14 H14 . 0.9500 ?
C15 C16 . 1.391(3) ?
C15 H15 . 0.9500 ?
C16 H16 . 0.9500 ?

loop_
_geom_hbond_atom_site_label_D
_geom_hbond_atom_site_label_H
_geom_hbond_atom_site_label_A
_geom_hbond_site_symmetry_A
_geom_hbond_distance_DH
_geom_hbond_distance_HA
_geom_hbond_distance_DA
_geom_hbond_angle_DHA
N2 H2N O3 1_545 0.88 2.30 3.132(3) 157
C8 H8 O3 1_545 0.95 2.47 3.296(3) 146
C14 H14 O1 1_646 0.95 2.56 3.305(3) 135
C14 H14 O2 1_656 0.95 2.54 3.296(3) 137

loop_
_geom_torsion_atom_site_label_1
_geom_torsion_atom_site_label_2
_geom_torsion_atom_site_label_3
_geom_torsion_atom_site_label_4
_geom_torsion_site_symmetry_1
_geom_torsion_site_symmetry_2
_geom_torsion_site_symmetry_3
_geom_torsion_site_symmetry_4
_geom_torsion
_geom_torsion_publ_flag
C7 N2 N3 C8 . . . . 175.4(2) ?
C6 C1 C2 C3 . . . . 0.7(4) ?
C7 C1 C2 C3 . . . . -178.9(2) ?
C1 C2 C3 C4 . . . . 0.1(4) ?
C2 C3 C4 C5 . . . . -1.0(4) ?
C2 C3 C4 N1 . . . . 178.4(2) ?
O1 N1 C4 C5 . . . . -174.1(2) ?
O2 N1 C4 C5 . . . . 5.8(3) ?
O1 N1 C4 C3 . . . . 6.5(3) ?
O2 N1 C4 C3 . . . . -173.6(2) ?
C3 C4 C5 C6 . . . . 1.1(4) ?
N1 C4 C5 C6 . . . . -178.3(2) ?
C4 C5 C6 C1 . . . . -0.3(4) ?
C2 C1 C6 C5 . . . . -0.6(4) ?
C7 C1 C6 C5 . . . . 178.9(2) ?
N3 N2 C7 O3 . . . . -4.4(4) ?
N3 N2 C7 C1 . . . . 177.5(2) ?
C2 C1 C7 O3 . . . . -33.6(4) ?
C6 C1 C7 O3 . . . . 146.9(3) ?
C2 C1 C7 N2 . . . . 144.5(2) ?
C6 C1 C7 N2 . . . . -35.0(3) ?
N2 N3 C8 C9 . . . . 177.3(2) ?
N3 C8 C9 C10 . . . . -179.9(2) ?
C8 C9 C10 C11 . . . . 175.6(2) ?
C9 C10 C11 C16 . . . . 165.8(3) ?
C9 C10 C11 C12 . . . . -15.3(4) ?
C16 C11 C12 C13 . . . . -1.8(4) ?
C10 C11 C12 C13 . . . . 179.4(2) ?
C11 C12 C13 C14 . . . . 0.7(4) ?
C12 C13 C14 C15 . . . . 0.5(4) ?
C13 C14 C15 C16 . . . . -0.7(4) ?
C14 C15 C16 C11 . . . . -0.3(4) ?
C12 C11 C16 C15 . . . . 1.5(4) ?
C10 C11 C16 C15 . . . . -179.6(2) ?

loop_
_cod_related_entry_id
_cod_related_entry_database
_cod_related_entry_code
1 ChemSpider 7889497
